data_4350112
loop_
_publ_author_name
'Stork, Jay R.'
'Brewer, Jeffrey J.'
'Fukuda, Takamitsu'
'Fitzgerald, Jeffrey P.'
'Yee, Gordon T.'
'Nazarenko, Alexander Y.'
'Kobayashi, Nagao'
'Durfee, William S.'

_publ_section_title
;
 Chloro and hydroxo forms of a boron(III) subtriazaporphyrin macrocycle.
;
_journal_issue 16
_journal_name_full 'Inorganic chemistry'
_journal_page_first 6148
_journal_page_last 6151
_journal_paper_doi 10.1021/ic051093u
_journal_volume 45
_journal_year 2006
_chemical_formula_moiety 'C24 H31 B N6 O'
_chemical_formula_sum 'C24 H31 B N6 O'
_chemical_formula_weight 430.36
_space_group_IT_number 7
_space_group_name_Hall 'P -2yc'
_space_group_name_H-M_alt 'P 1 c 1'
_symmetry_cell_setting monoclinic
_symmetry_Int_Tables_number 7
_symmetry_space_group_name_H-M 'P 1 c 1'
_cell_angle_alpha 90
_cell_angle_beta 93.780(6)
_cell_angle_gamma 90
_cell_formula_units_Z 4
_cell_length_a 12.859(4)
_cell_length_b 10.915(4)
_cell_length_c 16.933(6)
_cell_measurement_reflns_used 7904
_cell_measurement_temperature 173.2
_cell_measurement_theta_max 27.5
_cell_measurement_theta_min 3.0
_cell_volume 2371.5(14)
_computing_cell_refinement CRYSTALCLEAR
_computing_data_collection CRYSTALCLEAR
_computing_data_reduction 'teXsan Ver. 1.11'
_computing_publication_material 'teXsan Ver. 1.11'
_computing_structure_refinement 'teXsan Ver. 1.10'
_computing_structure_solution SIR92
_diffrn_detector_area_resol_mean 14.62
_diffrn_measured_fraction_theta_full 1.8028
_diffrn_measured_fraction_theta_max 1.8028
_diffrn_measurement_device_type 'Rigaku/MSC Mercury CCD'
_diffrn_measurement_method \w
_diffrn_radiation_type 'Mo K\a'
_diffrn_radiation_wavelength 0.7107
_diffrn_reflns_av_R_equivalents 0.024
_diffrn_reflns_limit_h_max 15
_diffrn_reflns_limit_h_min -14
_diffrn_reflns_limit_k_max 13
_diffrn_reflns_limit_k_min 0
_diffrn_reflns_limit_l_max 20
_diffrn_reflns_limit_l_min -20
_diffrn_reflns_number 22151
_diffrn_reflns_theta_full 26.00
_diffrn_reflns_theta_max 26.00
_exptl_absorpt_coefficient_mu 0.076
_exptl_absorpt_correction_T_max 0.992
_exptl_absorpt_correction_T_min 0.904
_exptl_absorpt_correction_type multi-scan
_exptl_absorpt_process_details '(Jacobson, 1998)'
_exptl_crystal_colour Red
_exptl_crystal_density_diffrn 1.205
_exptl_crystal_density_method 'not measured'
_exptl_crystal_description Plate
_exptl_crystal_size_max 0.250
_exptl_crystal_size_mid 0.250
_exptl_crystal_size_min 0.100
_refine_diff_density_max 0.34
_refine_diff_density_min -0.24
_refine_ls_extinction_method none
_refine_ls_goodness_of_fit_ref 1.139
_refine_ls_hydrogen_treatment noref
_refine_ls_number_parameters 577
_refine_ls_number_reflns 5761
_refine_ls_R_factor_gt 0.0460
_refine_ls_shift/su_max 0.0647
_refine_ls_structure_factor_coef F
_refine_ls_weighting_scheme unit
_refine_ls_wR_factor_ref 0.0498
_reflns_number_gt 5761
_reflns_number_total 8427
_reflns_threshold_expression F^2^>4.0\s(F^2^)
_cod_data_source_file ic051093usi20050701_125800.cif
_cod_data_source_block subTAP(OH)
_cod_depositor_comments
;

2020-05-25
Z value and formula fixed to values more according to usual
chemical conventions.                 miguel
;
_cod_original_formula_weight 860.72
_cod_original_formula_moiety 'C48 H62 B2 N12 O2 '
_cod_original_formula_units_Z 2
_cod_original_cell_volume 2371(1)
_cod_original_formula_sum 'C48 H62 B2 N12 O2 '
_cod_database_code 4350112

loop_
_symmetry_equiv_pos_as_xyz
x,y,z
x,-y,1/2+z

loop_
_atom_site_label
_atom_site_type_symbol
_atom_site_fract_x
_atom_site_fract_y
_atom_site_fract_z
_atom_site_U_iso_or_equiv
_atom_site_adp_type
_atom_site_occupancy
_atom_site_calc_flag
O(1) O 0.4630(4) 0.1004(2) 0.4572(3) 0.0344(6) Uani 1.00 d
O(2) O -0.3120(4) 0.3493(2) 0.7412(4) 0.0395(7) Uani 1.00 d
N(1) N 0.3819(5) 0.2629(2) 0.5366(4) 0.0275(7) Uani 1.00 d
N(2) N 0.2856(5) 0.0862(2) 0.5009(4) 0.0299(7) Uani 1.00 d
N(3) N 0.4237(5) 0.0749(2) 0.5989(4) 0.0273(7) Uani 1.00 d
N(4) N 0.2154(5) 0.2840(3) 0.4689(4) 0.0341(7) Uani 1.00 d
N(5) N 0.2976(5) -0.0841(3) 0.5894(4) 0.0396(8) Uani 1.00 d
N(6) N 0.4857(5) 0.2604(2) 0.6589(4) 0.0278(7) Uani 1.00 d
N(7) N -0.2493(5) 0.1731(3) 0.6625(4) 0.0308(7) Uani 1.00 d
N(8) N -0.2622(5) 0.3651(3) 0.6011(4) 0.0326(7) Uani 1.00 d
N(9) N -0.1327(5) 0.3308(3) 0.7044(4) 0.0356(8) Uani 1.00 d
N(10) N -0.3416(5) 0.1919(2) 0.5373(4) 0.0322(7) Uani 1.00 d
N(11) N -0.1170(5) 0.4996(3) 0.6160(4) 0.0420(8) Uani 1.00 d
N(12) N -0.0910(5) 0.1239(3) 0.7370(4) 0.0374(7) Uani 1.00 d
C(1) C 0.4337(5) 0.3222(3) 0.5995(4) 0.0283(8) Uani 1.00 d
C(2) C 0.3973(5) 0.4477(3) 0.5969(4) 0.0343(8) Uani 1.00 d
C(3) C 0.3173(5) 0.4551(3) 0.5392(4) 0.0365(9) Uani 1.00 d
C(4) C 0.3017(5) 0.3330(3) 0.5059(4) 0.0308(8) Uani 1.00 d
C(5) C 0.2055(5) 0.1612(3) 0.4731(4) 0.0330(8) Uani 1.00 d
C(6) C 0.1116(5) 0.0904(4) 0.4711(4) 0.0436(10) Uani 1.00 d
C(7) C 0.1347(5) -0.0214(4) 0.5070(4) 0.050(1) Uani 1.00 d
C(8) C 0.2470(5) -0.0186(3) 0.5310(4) 0.0382(9) Uani 1.00 d
C(9) C 0.3824(5) -0.0300(3) 0.6250(4) 0.0336(8) Uani 1.00 d
C(10) C 0.4248(5) -0.0480(3) 0.7066(4) 0.0374(9) Uani 1.00 d
C(11) C 0.4826(5) 0.0553(3) 0.7275(4) 0.0328(8) Uani 1.00 d
C(12) C 0.4736(5) 0.1374(3) 0.6605(4) 0.0272(7) Uani 1.00 d
C(13) C 0.4372(5) 0.5458(3) 0.6528(4) 0.049(1) Uani 1.00 d
C(14) C 0.5304(6) 0.6147(4) 0.6236(5) 0.074(2) Uani 1.00 d
C(15) C 0.2526(5) 0.5656(4) 0.5142(4) 0.049(1) Uani 1.00 d
C(16) C 0.2976(6) 0.6295(5) 0.4449(5) 0.089(2) Uani 1.00 d
C(17) C 0.0043(5) 0.1400(4) 0.4448(4) 0.057(1) Uani 1.00 d
C(18) C -0.0485(5) 0.2017(5) 0.5112(5) 0.070(2) Uani 1.00 d
C(19) C 0.0627(5) -0.1211(5) 0.5352(5) 0.093(2) Uani 1.00 d
C(20) C 0.0348(7) -0.2062(6) 0.4779(6) 0.115(3) Uani 1.00 d
C(21) C 0.3943(6) -0.1494(3) 0.7586(4) 0.059(1) Uani 1.00 d
C(22) C 0.2902(6) -0.1262(5) 0.7915(4) 0.076(2) Uani 1.00 d
C(23) C 0.5342(5) 0.0883(3) 0.8060(4) 0.0403(10) Uani 1.00 d
C(24) C 0.4702(5) 0.1747(4) 0.8534(4) 0.052(1) Uani 1.00 d
C(25) C -0.1801(5) 0.0894(3) 0.6964(4) 0.0348(9) Uani 1.00 d
C(26) C -0.2066(5) -0.0288(3) 0.6611(4) 0.0408(9) Uani 1.00 d
C(27) C -0.2793(5) -0.0083(3) 0.5996(4) 0.0359(9) Uani 1.00 d
C(28) C -0.3002(5) 0.1235(3) 0.5983(4) 0.0308(8) Uani 1.00 d
C(29) C -0.3152(5) 0.3110(3) 0.5376(4) 0.0318(8) Uani 1.00 d
C(30) C -0.3084(5) 0.3930(3) 0.4705(4) 0.0377(9) Uani 1.00 d
C(31) C -0.2401(5) 0.4851(3) 0.4935(4) 0.0438(10) Uani 1.00 d
C(32) C -0.2049(5) 0.4613(3) 0.5756(4) 0.0380(9) Uani 1.00 d
C(33) C -0.0795(5) 0.4276(3) 0.6759(4) 0.0388(9) Uani 1.00 d
C(34) C 0.0292(5) 0.4114(4) 0.7039(4) 0.0461(10) Uani 1.00 d
C(35) C 0.0381(5) 0.2971(4) 0.7378(4) 0.0435(9) Uani 1.00 d
C(36) C -0.0661(5) 0.2432(3) 0.7340(4) 0.0346(8) Uani 1.00 d
C(37) C -0.1545(5) -0.1467(4) 0.6863(4) 0.062(1) Uani 1.00 d
C(38) C -0.2069(6) -0.2044(5) 0.7543(5) 0.096(2) Uani 1.00 d
C(39) C -0.3200(5) -0.0960(3) 0.5369(4) 0.045(1) Uani 1.00 d
C(40) C -0.2597(5) -0.0859(4) 0.4621(4) 0.049(1) Uani 1.00 d
C(41) C -0.3632(5) 0.3730(4) 0.3901(4) 0.046(1) Uani 1.00 d
C(42) C -0.4707(5) 0.4316(4) 0.3847(4) 0.058(1) Uani 1.00 d
C(43) C -0.1928(5) 0.5789(4) 0.4426(4) 0.060(1) Uani 1.00 d
C(44) C -0.0954(6) 0.5301(5) 0.4059(4) 0.078(2) Uani 1.00 d
C(45) C 0.1136(5) 0.5023(5) 0.6894(4) 0.072(2) Uani 1.00 d
C(46) C 0.1091(7) 0.6111(6) 0.7442(6) 0.138(3) Uani 1.00 d
C(47) C 0.1366(5) 0.2270(4) 0.7633(4) 0.052(1) Uani 1.00 d
C(48) C 0.1882(5) 0.1740(5) 0.6929(4) 0.064(1) Uani 1.00 d
B(1) B 0.3959(5) 0.1283(3) 0.5186(4) 0.0283(8) Uani 1.00 d
B(2) B -0.2467(5) 0.3075(4) 0.6819(4) 0.0331(9) Uani 1.00 d
H(1) H 0.4744 0.5010 0.7049 0.0535 Uiso 1.00 calc
H(2) H 0.3745 0.6065 0.6638 0.0535 Uiso 1.00 calc
H(3) H 0.5840 0.5602 0.6120 0.0901 Uiso 1.00 calc
H(4) H 0.5555 0.6719 0.6630 0.0901 Uiso 1.00 calc
H(5) H 0.5093 0.6604 0.5764 0.0901 Uiso 1.00 calc
H(6) H 0.2518 0.6205 0.5717 0.0535 Uiso 1.00 calc
H(7) H 0.1818 0.5345 0.4989 0.0535 Uiso 1.00 calc
H(8) H 0.3098 0.5703 0.4003 0.1321 Uiso 1.00 calc
H(9) H 0.3691 0.6614 0.4574 0.1321 Uiso 1.00 calc
H(10) H 0.2557 0.6955 0.4217 0.0535 Uiso 1.00 calc
H(11) H 0.0099 0.1960 0.3878 0.0535 Uiso 1.00 calc
H(12) H -0.0512 0.0437 0.4283 0.0535 Uiso 1.00 calc
H(13) H 0.0183 0.2575 0.5313 0.0535 Uiso 1.00 calc
H(14) H -0.1059 0.2494 0.4927 0.0812 Uiso 1.00 calc
H(15) H -0.0673 0.1458 0.5502 0.0812 Uiso 1.00 calc
H(16) H 0.0004 -0.0739 0.5329 0.1048 Uiso 1.00 calc
H(17) H 0.0550 -0.1675 0.5938 0.0535 Uiso 1.00 calc
H(18) H 0.0913 -0.2615 0.4709 0.1230 Uiso 1.00 calc
H(19) H 0.0192 -0.1655 0.4276 0.1230 Uiso 1.00 calc
H(20) H -0.0243 -0.2508 0.4909 0.1230 Uiso 1.00 calc
H(21) H 0.4489 -0.1436 0.8116 0.0535 Uiso 1.00 calc
H(22) H 0.4052 -0.2332 0.7350 0.0535 Uiso 1.00 calc
H(23) H 0.2961 -0.0561 0.8245 0.0899 Uiso 1.00 calc
H(24) H 0.2409 -0.1117 0.7485 0.0899 Uiso 1.00 calc
H(25) H 0.2726 -0.1979 0.8209 0.0535 Uiso 1.00 calc
H(26) H 0.6005 0.1377 0.7933 0.0535 Uiso 1.00 calc
H(27) H 0.5554 0.0163 0.8351 0.0475 Uiso 1.00 calc
H(28) H 0.5079 0.1944 0.9034 0.0535 Uiso 1.00 calc
H(29) H 0.3975 0.1454 0.8698 0.0535 Uiso 1.00 calc
H(30) H 0.4248 0.2281 0.8255 0.0535 Uiso 1.00 calc
H(31) H 0.5379 0.1407 0.4683 0.0535 Uiso 1.00 calc
H(32) H -0.0768 -0.1310 0.7090 0.0535 Uiso 1.00 calc
H(33) H -0.1732 -0.2061 0.6322 0.0535 Uiso 1.00 calc
H(34) H -0.2767 -0.2202 0.7245 0.0535 Uiso 1.00 calc
H(35) H -0.2128 -0.1470 0.7974 0.1113 Uiso 1.00 calc
H(36) H -0.1736 -0.2759 0.7748 0.1113 Uiso 1.00 calc
H(37) H -0.3103 -0.1766 0.5567 0.0535 Uiso 1.00 calc
H(38) H -0.4054 -0.0785 0.5223 0.0535 Uiso 1.00 calc
H(39) H -0.1723 -0.0907 0.4767 0.0535 Uiso 1.00 calc
H(40) H -0.2899 0.0091 0.4478 0.0535 Uiso 1.00 calc
H(41) H -0.2745 -0.1432 0.4137 0.0535 Uiso 1.00 calc
H(42) H -0.3038 0.3992 0.3518 0.0535 Uiso 1.00 calc
H(43) H -0.3695 0.2784 0.3885 0.0535 Uiso 1.00 calc
H(44) H -0.5160 0.4002 0.4294 0.0535 Uiso 1.00 calc
H(45) H -0.5106 0.4139 0.3301 0.0535 Uiso 1.00 calc
H(46) H -0.4516 0.5280 0.3878 0.0535 Uiso 1.00 calc
H(47) H -0.1522 0.6471 0.4810 0.0535 Uiso 1.00 calc
H(48) H -0.2405 0.6144 0.4034 0.0723 Uiso 1.00 calc
H(49) H -0.1092 0.4620 0.3504 0.0535 Uiso 1.00 calc
H(50) H -0.0456 0.4990 0.4532 0.0535 Uiso 1.00 calc
H(51) H -0.0490 0.5766 0.3715 0.0535 Uiso 1.00 calc
H(52) H 0.1018 0.5336 0.6348 0.0863 Uiso 1.00 calc
H(53) H 0.1801 0.4622 0.6912 0.0863 Uiso 1.00 calc
H(54) H 0.1504 0.6756 0.7232 0.1697 Uiso 1.00 calc
H(55) H 0.0486 0.6555 0.7729 0.0535 Uiso 1.00 calc
H(56) H 0.1567 0.5825 0.7925 0.1697 Uiso 1.00 calc
H(57) H 0.1887 0.2994 0.7947 0.0535 Uiso 1.00 calc
H(58) H 0.1045 0.1576 0.8026 0.0535 Uiso 1.00 calc
H(59) H 0.1938 0.2337 0.6512 0.0781 Uiso 1.00 calc
H(60) H 0.2678 0.1422 0.7113 0.0535 Uiso 1.00 calc
H(61) H 0.1497 0.1056 0.6703 0.0781 Uiso 1.00 calc
H(62) H -0.3876 0.3583 0.7233 0.0535 Uiso 1.00 calc

loop_
_atom_site_aniso_label
_atom_site_aniso_U_11
_atom_site_aniso_U_22
_atom_site_aniso_U_33
_atom_site_aniso_U_12
_atom_site_aniso_U_13
_atom_site_aniso_U_23
O(1) 0.026(1) 0.049(1) 0.028(1) 0.001(1) 0.0012(9) -0.007(1)
O(2) 0.028(1) 0.055(2) 0.035(1) -0.004(1) 0.0055(9) -0.012(1)
N(1) 0.025(1) 0.033(1) 0.024(1) -0.003(1) 0.002(1) 0.003(1)
N(2) 0.025(1) 0.037(1) 0.027(1) 0.000(1) -0.002(1) -0.004(1)
N(3) 0.022(1) 0.031(1) 0.029(1) 0.001(1) 0.000(1) -0.002(1)
N(4) 0.030(1) 0.045(1) 0.027(1) 0.000(1) 0.003(1) 0.005(1)
N(5) 0.042(2) 0.032(2) 0.043(2) -0.005(1) -0.002(1) -0.004(1)
N(6) 0.024(1) 0.037(1) 0.023(1) -0.003(1) 0.005(1) -0.004(1)
N(7) 0.024(1) 0.041(1) 0.028(1) -0.006(1) 0.004(1) -0.001(1)
N(8) 0.032(1) 0.033(1) 0.034(1) 0.000(1) 0.004(1) -0.006(1)
N(9) 0.029(1) 0.044(2) 0.034(2) -0.005(1) 0.004(1) -0.008(1)
N(10) 0.025(1) 0.039(1) 0.033(1) 0.001(1) 0.004(1) -0.005(1)
N(11) 0.042(2) 0.037(2) 0.048(2) -0.008(1) 0.011(1) -0.010(1)
N(12) 0.031(1) 0.051(2) 0.030(1) 0.002(1) 0.000(1) -0.001(1)
C(1) 0.029(2) 0.032(2) 0.024(1) -0.006(1) 0.006(1) -0.003(1)
C(2) 0.035(2) 0.035(2) 0.035(2) -0.003(1) 0.013(1) -0.004(1)
C(3) 0.038(2) 0.035(2) 0.039(2) -0.001(1) 0.014(1) 0.004(1)
C(4) 0.031(2) 0.039(2) 0.024(2) 0.002(1) 0.006(1) 0.006(1)
C(5) 0.027(1) 0.047(2) 0.026(2) 0.001(1) 0.001(1) 0.003(2)
C(6) 0.029(2) 0.059(2) 0.042(2) -0.004(1) -0.006(2) -0.005(2)
C(7) 0.036(2) 0.056(2) 0.056(2) -0.011(2) -0.009(2) 0.002(2)
C(8) 0.037(2) 0.038(2) 0.039(2) -0.008(1) -0.003(1) -0.005(1)
C(9) 0.035(2) 0.029(2) 0.037(2) 0.004(1) 0.001(1) -0.004(1)
C(10) 0.046(2) 0.031(2) 0.035(2) 0.008(1) 0.002(1) -0.001(1)
C(11) 0.033(2) 0.036(2) 0.029(2) 0.005(1) 0.000(1) -0.002(1)
C(12) 0.021(1) 0.037(1) 0.024(1) 0.001(1) 0.003(1) -0.003(1)
C(13) 0.060(2) 0.034(2) 0.053(2) -0.009(2) 0.005(2) -0.014(2)
C(14) 0.056(3) 0.064(3) 0.104(4) -0.024(2) 0.026(3) -0.030(3)
C(15) 0.047(2) 0.044(2) 0.057(2) 0.012(2) 0.004(2) 0.002(2)
C(16) 0.093(4) 0.099(4) 0.081(3) 0.051(3) 0.040(3) 0.067(3)
C(17) 0.025(2) 0.075(3) 0.069(3) -0.008(2) -0.009(2) 0.009(2)
C(18) 0.038(2) 0.092(4) 0.081(3) 0.012(2) 0.016(2) 0.017(3)
C(19) 0.040(2) 0.068(3) 0.167(5) -0.035(2) -0.031(3) 0.013(3)
C(20) 0.108(5) 0.107(5) 0.135(6) -0.004(4) 0.038(4) -0.022(4)
C(21) 0.110(3) 0.030(2) 0.035(2) -0.009(2) 0.000(2) 0.001(2)
C(22) 0.103(3) 0.078(3) 0.047(3) -0.051(3) 0.010(2) 0.012(2)
C(23) 0.047(2) 0.045(2) 0.028(2) 0.002(2) -0.006(1) 0.000(1)
C(24) 0.065(3) 0.060(3) 0.030(2) 0.018(2) -0.002(2) -0.010(2)
C(25) 0.032(2) 0.045(2) 0.028(2) -0.002(1) 0.006(1) 0.006(1)
C(26) 0.040(2) 0.040(2) 0.042(2) -0.004(2) 0.008(1) 0.006(2)
C(27) 0.030(2) 0.036(2) 0.042(2) -0.008(1) 0.008(1) 0.003(1)
C(28) 0.020(2) 0.039(2) 0.033(2) -0.005(1) 0.005(1) -0.001(1)
C(29) 0.024(2) 0.037(2) 0.035(2) 0.006(1) 0.002(1) -0.004(1)
C(30) 0.037(2) 0.044(2) 0.033(2) 0.011(1) 0.006(1) -0.001(1)
C(31) 0.045(2) 0.038(2) 0.050(2) 0.013(1) 0.012(2) 0.004(2)
C(32) 0.039(2) 0.031(2) 0.046(2) -0.001(1) 0.012(1) -0.008(1)
C(33) 0.034(2) 0.043(2) 0.040(2) -0.011(1) 0.010(1) -0.015(1)
C(34) 0.033(2) 0.058(2) 0.047(2) -0.013(2) 0.007(2) -0.023(2)
C(35) 0.028(1) 0.067(2) 0.036(2) -0.005(1) 0.004(1) -0.020(2)
C(36) 0.029(2) 0.051(2) 0.024(2) -0.001(1) 0.001(1) -0.009(1)
C(37) 0.067(3) 0.044(2) 0.072(3) 0.002(2) -0.018(2) 0.009(2)
C(38) 0.111(4) 0.080(4) 0.097(4) -0.008(3) 0.003(3) 0.064(3)
C(39) 0.040(2) 0.041(2) 0.053(2) -0.009(2) -0.008(1) -0.002(2)
C(40) 0.049(2) 0.049(2) 0.049(2) 0.003(2) -0.005(2) -0.015(2)
C(41) 0.048(2) 0.060(3) 0.030(2) 0.010(2) 0.004(2) 0.002(2)
C(42) 0.047(2) 0.080(3) 0.046(2) 0.013(2) 0.000(2) 0.018(2)
C(43) 0.073(3) 0.045(2) 0.063(3) 0.000(2) 0.009(2) 0.020(2)
C(44) 0.089(3) 0.081(4) 0.070(3) -0.002(3) 0.049(3) 0.018(3)
C(45) 0.038(2) 0.087(3) 0.091(4) -0.028(2) 0.010(2) -0.004(2)
C(46) 0.128(6) 0.082(4) 0.210(8) -0.054(4) 0.050(6) -0.082(5)
C(47) 0.028(2) 0.081(3) 0.046(2) -0.004(2) -0.007(1) -0.011(2)
C(48) 0.039(2) 0.093(4) 0.062(3) 0.019(2) 0.010(2) -0.011(2)
B(1) 0.026(2) 0.035(2) 0.024(2) -0.002(2) 0.001(1) -0.005(1)
B(2) 0.027(2) 0.035(2) 0.037(2) -0.005(2) 0.002(1) -0.004(1)

loop_
_atom_type_symbol
_atom_type_description
_atom_type_scat_dispersion_real
_atom_type_scat_dispersion_imag
_atom_type_scat_source
H H 0.000 0.000
;International Tables for Crystallography
(1992, Vol. C, Table 6.1.1.2)
;
C C 0.003 0.002
;International Tables for Crystallography
(1992, Vol. C, Tables 4.2.6.8 and 6.1.1.1)
;
N N 0.006 0.003
;International Tables for Crystallography
(1992, Vol. C, Tables 4.2.6.8 and 6.1.1.1)
;
O O 0.011 0.006
;International Tables for Crystallography
(1992, Vol. C, Tables 4.2.6.8 and 6.1.1.1)
;
B B 0.001 0.001
;International Tables for Crystallography
(1992, Vol. C, Tables 4.2.6.8 and 6.1.1.1)
;

loop_
_geom_angle_atom_site_label_1
0

loop_
_geom_bond_atom_site_label_1
_geom_bond_atom_site_label_2
_geom_bond_distance
_geom_bond_publ_flag
O(1) B(1) 1.427(4) yes
O(2) B(2) 1.425(5) yes
N(1) C(1) 1.379(4) yes
N(1) C(4) 1.360(4) yes
N(1) B(1) 1.514(5) yes
N(2) C(5) 1.374(4) yes
N(2) C(8) 1.359(4) yes
N(2) B(1) 1.503(5) yes
N(3) C(9) 1.349(4) yes
N(3) C(12) 1.370(4) yes
N(3) B(1) 1.500(5) yes
N(4) C(4) 1.349(4) yes
N(4) C(5) 1.348(5) yes
N(5) C(8) 1.353(5) yes
N(5) C(9) 1.347(4) yes
N(6) C(1) 1.352(4) yes
N(6) C(12) 1.352(4) yes
N(7) C(25) 1.374(5) yes
N(7) C(28) 1.345(4) yes
N(7) B(2) 1.503(5) yes
N(8) C(29) 1.369(4) yes
N(8) C(32) 1.368(5) yes
N(8) B(2) 1.508(5) yes
N(9) C(33) 1.363(5) yes
N(9) C(36) 1.358(5) yes
N(9) B(2) 1.512(5) yes
N(10) C(28) 1.354(4) yes
N(10) C(29) 1.344(4) yes
N(11) C(32) 1.348(5) yes
N(11) C(33) 1.347(5) yes
N(12) C(25) 1.350(4) yes
N(12) C(36) 1.342(5) yes
C(1) C(2) 1.448(5) yes
C(2) C(3) 1.373(5) yes
C(2) C(13) 1.497(5) yes
C(3) C(4) 1.455(5) yes
C(3) C(15) 1.510(5) yes
C(5) C(6) 1.433(5) yes
C(6) C(7) 1.387(6) yes
C(6) C(17) 1.521(6) yes
C(7) C(8) 1.473(5) yes
C(7) C(19) 1.526(6) yes
C(9) C(10) 1.464(5) yes
C(10) C(11) 1.383(5) yes
C(10) C(21) 1.484(5) yes
C(11) C(12) 1.445(5) yes
C(11) C(23) 1.490(5) yes
C(13) C(14) 1.525(6) yes
C(15) C(16) 1.512(6) yes
C(17) C(18) 1.509(7) yes
C(19) C(20) 1.374(9) yes
C(21) C(22) 1.505(8) yes
C(23) C(24) 1.515(5) yes
C(25) C(26) 1.453(5) yes
C(26) C(27) 1.371(5) yes
C(26) C(37) 1.499(6) yes
C(27) C(28) 1.464(5) yes
C(27) C(39) 1.497(5) yes
C(29) C(30) 1.453(5) yes
C(30) C(31) 1.374(6) yes
C(30) C(41) 1.508(5) yes
C(31) C(32) 1.457(5) yes
C(31) C(43) 1.494(6) yes
C(33) C(34) 1.457(5) yes
C(34) C(35) 1.376(6) yes
C(34) C(45) 1.503(6) yes
C(35) C(36) 1.461(5) yes
C(35) C(47) 1.518(6) yes
C(37) C(38) 1.510(7) yes
C(39) C(40) 1.533(6) yes
C(41) C(42) 1.521(6) yes
C(43) C(44) 1.530(7) yes
C(45) C(46) 1.511(8) yes
C(47) C(48) 1.517(6) yes
O(1) H(31) 1.064 no
O(2) H(62) 1.004 no
C(13) H(1) 1.091 no
C(13) H(2) 1.069 no
C(14) H(3) 0.942 no
C(14) H(4) 0.954 no
C(14) H(5) 0.966 no
C(15) H(6) 1.143 no
C(15) H(7) 0.990 no
C(16) H(8) 1.014 no
C(16) H(9) 0.993 no
C(16) H(10) 0.967 no
C(17) H(11) 1.148 no
C(17) H(12) 1.291 no
C(18) H(13) 1.088 no
C(18) H(14) 0.940 no
C(18) H(15) 0.943 no
C(19) H(16) 0.951 no
C(19) H(17) 1.124 no
C(20) H(18) 0.958 no
C(20) H(19) 0.970 no
C(20) H(20) 0.941 no
C(21) H(21) 1.103 no
C(21) H(22) 1.012 no
C(22) H(23) 0.947 no
C(22) H(24) 0.947 no
C(22) H(25) 0.962 no
C(23) H(26) 1.044 no
C(23) H(27) 0.958 no
C(24) H(28) 0.972 no
C(24) H(29) 1.043 no
C(24) H(30) 0.932 no
C(37) H(32) 1.062 no
C(37) H(33) 1.134 no
C(38) H(34) 1.015 no
C(38) H(35) 0.968 no
C(38) H(36) 0.945 no
C(39) H(37) 0.946 no
C(39) H(38) 1.126 no
C(40) H(39) 1.135 no
C(40) H(40) 1.128 no
C(40) H(41) 1.039 no
C(41) H(42) 1.073 no
C(41) H(43) 1.035 no
C(42) H(44) 1.042 no
C(42) H(45) 1.045 no
C(42) H(46) 1.081 no
C(43) H(47) 1.098 no
C(43) H(48) 0.955 no
C(44) H(49) 1.204 no
C(44) H(50) 1.047 no
C(44) H(51) 0.999 no
C(45) H(52) 0.987 no
C(45) H(53) 0.959 no
C(46) H(54) 0.965 no
C(46) H(55) 1.061 no
C(46) H(56) 1.037 no
C(47) H(57) 1.144 no
C(47) H(58) 1.106 no
C(48) H(59) 0.967 no
C(48) H(60) 1.106 no
C(48) H(61) 0.962 no
